data_2214899
loop_
_publ_author_name
'Graham Smith'
'Urs D. Wermuth'
'Peter C. Healy'

_publ_section_title
;
 Guanidinium 2-carboxy-6-nitrobenzoate monohydrate: a two-dimensional
 hydrogen-bonded network structure
;
_journal_coeditor_code WN2170
_journal_issue 8
_journal_name_full 'Acta Crystallographica Section E'
_journal_page_first o3527
_journal_page_last o3528
_journal_paper_doi 10.1107/S1600536807034356
_journal_volume 63
_journal_year 2007
_chemical_formula_iupac 'C H6 N3 + , C8 H4 N O6 - , H2 O'
_chemical_formula_moiety 'C H6 N3 + , C8 H4 N O6 - , H2 O'
_chemical_formula_sum 'C9 H12 N4 O7'
_chemical_formula_weight 288.23
_chemical_melting_point .395E-305
_chemical_name_common 'guanidinium hydrogen 3-nitrophthalate monohydrate'
_chemical_name_systematic
;
guanidinium 2-carboxy-6-nitrobenzoate monohydrate
;
_space_group_IT_number 14
_symmetry_cell_setting monoclinic
_symmetry_space_group_name_Hall '-P 2ybc'
_symmetry_space_group_name_H-M 'P 1 21/c 1'
_atom_sites_solution_hydrogens geom
_atom_sites_solution_primary direct
_atom_sites_solution_secondary difmap
_audit_creation_method 'SHELXL97 (Sheldrick, 1997)'
_cell_angle_alpha 90.00
_cell_angle_beta 100.006(16)
_cell_angle_gamma 90.00
_cell_formula_units_Z 4
_cell_length_a 14.758(3)
_cell_length_b 12.5955(19)
_cell_length_c 6.8423(12)
_cell_measurement_reflns_used 25
_cell_measurement_temperature 297(2)
_cell_measurement_theta_max 17.5
_cell_measurement_theta_min 12.6
_cell_volume 1252.5(4)
_computing_cell_refinement 'MSC/AFC Diffractmeter Control Software'
_computing_data_collection
;
MSC/AFC Diffractmeter Control Software (Molecular Structure
Corporation, 1999)
;
_computing_data_reduction
;
TEXSAN for Windows (Molecular Structure Corporation, 1999)
;
_computing_molecular_graphics 'PLATON (Spek, 2003)'
_computing_publication_material PLATON
_computing_structure_refinement 'SHELXL97 (Sheldrick, 1997)'
_computing_structure_solution 'SIR92 (Altomare <i>et al.</i>,  1994)'
_diffrn_ambient_temperature 297(2)
_diffrn_measured_fraction_theta_full 0.999
_diffrn_measured_fraction_theta_max 0.999
_diffrn_measurement_device_type 'Rigaku AFC-7R'
_diffrn_measurement_method \w/2\q
_diffrn_radiation_monochromator graphite
_diffrn_radiation_source 'rotating anode'
_diffrn_radiation_type MoK\a
_diffrn_radiation_wavelength 0.71073
_diffrn_reflns_av_R_equivalents 0.0276
_diffrn_reflns_av_sigmaI/netI 0.0385
_diffrn_reflns_limit_h_max 19
_diffrn_reflns_limit_h_min -18
_diffrn_reflns_limit_k_max 16
_diffrn_reflns_limit_k_min 0
_diffrn_reflns_limit_l_max 3
_diffrn_reflns_limit_l_min -8
_diffrn_reflns_number 3307
_diffrn_reflns_theta_full 27.49
_diffrn_reflns_theta_max 27.49
_diffrn_reflns_theta_min 2.80
_diffrn_standards_decay_% 1.2
_diffrn_standards_interval_time 150
_diffrn_standards_number 3
_exptl_absorpt_coefficient_mu 0.133
_exptl_absorpt_correction_T_max 0.9739
_exptl_absorpt_correction_T_min 0.9487
_exptl_absorpt_correction_type psi-scan
_exptl_absorpt_process_details '(TEXSAN for Windows; Molecular Structure Corporation, 1999)'
_exptl_crystal_colour colourless
_exptl_crystal_density_diffrn 1.528
_exptl_crystal_description 'cut block'
_exptl_crystal_F_000 600
_exptl_crystal_size_max 0.40
_exptl_crystal_size_mid 0.35
_exptl_crystal_size_min 0.20
_refine_diff_density_max 0.329
_refine_diff_density_min -0.403
_refine_ls_extinction_method none
_refine_ls_goodness_of_fit_ref 0.86
_refine_ls_hydrogen_treatment mixed
_refine_ls_matrix_type full
_refine_ls_number_parameters 217
_refine_ls_number_reflns 2872
_refine_ls_number_restraints 0
_refine_ls_restrained_S_all 0.86
_refine_ls_R_factor_all 0.0732
_refine_ls_R_factor_gt 0.0470
_refine_ls_shift/su_max 0.001
_refine_ls_shift/su_mean 0.000
_refine_ls_structure_factor_coef Fsqd
_refine_ls_weighting_details 'calc w = 1/[\s^2^(Fo^2^)+(0.1P)^2^+5.5554P] where P=(Fo^2^+2Fc^2^)/3'
_refine_ls_weighting_scheme calc
_refine_ls_wR_factor_gt 0.1101
_refine_ls_wR_factor_ref 0.1466
_reflns_number_gt 2080
_reflns_number_total 2872
_reflns_threshold_expression I>2\s(I)
_cod_data_source_file wn2170.cif
_cod_data_source_block I
_cod_original_sg_symbol_H-M 'P 21/c'
_cod_database_code 2214899
_cod_database_fobs_code 2214899

loop_
_symmetry_equiv_pos_as_xyz
'x, y, z'
'-x, y+1/2, -z+1/2'
'-x, -y, -z'
'x, -y+1/2, z+1/2'

loop_
_atom_site_aniso_label
_atom_site_aniso_U_11
_atom_site_aniso_U_22
_atom_site_aniso_U_33
_atom_site_aniso_U_12
_atom_site_aniso_U_13
_atom_site_aniso_U_23
O11A 0.0312(9) 0.0252(8) 0.0599(12) 0.0003(7) -0.0037(8) -0.0040(8)
O11B 0.0257(8) 0.0321(9) 0.0679(12) 0.0020(7) -0.0064(8) 0.0011(8)
O21A 0.0271(8) 0.0384(9) 0.0304(8) -0.0047(7) -0.0042(6) -0.0010(7)
O21B 0.0254(8) 0.0420(9) 0.0352(9) -0.0050(7) 0.0077(6) -0.0025(7)
O31A 0.0332(9) 0.0341(9) 0.0750(14) -0.0063(7) 0.0045(9) -0.0017(9)
O31B 0.0406(10) 0.0408(10) 0.0789(15) 0.0122(8) -0.0036(10) -0.0200(10)
N31 0.0288(9) 0.0273(9) 0.0407(11) 0.0034(8) -0.0069(8) -0.0018(8)
C1 0.0206(9) 0.0274(10) 0.0309(11) 0.0001(8) 0.0019(8) 0.0003(8)
C2 0.0200(9) 0.0279(10) 0.0232(9) -0.0004(7) 0.0015(7) -0.0008(8)
C3 0.0232(10) 0.0267(10) 0.0294(10) 0.0007(8) -0.0004(8) -0.0009(8)
C4 0.0218(10) 0.0343(12) 0.0427(13) 0.0058(9) -0.0008(9) 0.0025(10)
C5 0.0187(9) 0.0401(13) 0.0510(14) 0.0000(9) -0.0008(9) 0.0020(11)
C6 0.0246(10) 0.0307(11) 0.0462(13) -0.0047(9) -0.0004(9) 0.0000(10)
C11 0.0269(10) 0.0262(10) 0.0316(11) -0.0008(8) 0.0045(8) -0.0002(8)
C21 0.0200(9) 0.0217(9) 0.0321(11) 0.0003(7) 0.0011(8) 0.0004(8)
N12 0.0273(10) 0.0456(13) 0.0464(12) 0.0044(10) -0.0008(9) 0.0084(10)
N22 0.0350(11) 0.0429(13) 0.0551(14) -0.0070(10) -0.0011(10) 0.0137(11)
N32 0.0274(10) 0.0376(12) 0.0559(14) 0.0050(9) 0.0026(9) 0.0080(10)
C12 0.0251(10) 0.0376(12) 0.0312(11) 0.0023(9) 0.0047(8) 0.0055(9)
O1W 0.0732(15) 0.0483(12) 0.0396(11) -0.0297(11) 0.0107(11) -0.0049(9)

loop_
_atom_site_type_symbol
_atom_site_label
_atom_site_fract_x
_atom_site_fract_y
_atom_site_fract_z
_atom_site_U_iso_or_equiv
_atom_site_thermal_displace_type
_atom_site_occupancy
O O11A 0.33502(12) 1.28306(13) 0.6829(3) 0.0402(6) Uani 1.000
O O11B 0.21101(11) 1.19235(14) 0.5452(3) 0.0436(6) Uani 1.000
O O21A 0.16688(11) 0.96584(13) 0.4120(2) 0.0331(5) Uani 1.000
O O21B 0.16155(10) 0.98708(14) 0.7330(2) 0.0339(5) Uani 1.000
O O31A 0.25485(12) 0.78120(15) 0.6336(3) 0.0480(6) Uani 1.000
O O31B 0.38515(13) 0.73913(16) 0.5523(3) 0.0551(7) Uani 1.000
N N31 0.33335(13) 0.80279(15) 0.6115(3) 0.0338(6) Uani 1.000
C C1 0.34791(14) 1.09732(17) 0.6688(3) 0.0266(6) Uani 1.000
C C2 0.30745(13) 0.99645(16) 0.6370(3) 0.0240(5) Uani 1.000
C C3 0.36807(14) 0.91080(17) 0.6560(3) 0.0270(6) Uani 1.000
C C4 0.46275(15) 0.92106(19) 0.7140(4) 0.0337(7) Uani 1.000
C C5 0.50006(15) 1.0204(2) 0.7553(4) 0.0374(7) Uani 1.000
C C6 0.44276(15) 1.10785(19) 0.7288(4) 0.0346(7) Uani 1.000
C C11 0.29065(15) 1.19500(17) 0.6278(3) 0.0283(6) Uani 1.000
C C21 0.20296(13) 0.98198(16) 0.5881(3) 0.0250(6) Uani 1.000
N N12 0.08940(15) 0.7473(2) 0.8170(3) 0.0406(7) Uani 1.000
N N22 -0.05841(16) 0.6993(2) 0.6799(4) 0.0454(7) Uani 1.000
N N32 -0.01159(16) 0.87191(19) 0.6668(4) 0.0409(7) Uani 1.000
C C12 0.00621(15) 0.77276(19) 0.7218(3) 0.0313(6) Uani 1.000
O O1W 0.25121(17) 1.04247(17) 1.1102(4) 0.0536(7) Uani 1.000
H H4 0.50130 0.86020 0.72510 0.0400 Uiso 1.000
H H5 0.56420 1.02870 0.80120 0.0450 Uiso 1.000
H H6 0.46850 1.17680 0.75190 0.0420 Uiso 1.000
H H11A 0.299(3) 1.340(3) 0.655(5) 0.069(11) Uiso 1.000
H H12A 0.104(2) 0.678(3) 0.838(5) 0.055(9) Uiso 1.000
H H12B 0.130(2) 0.796(3) 0.839(5) 0.056(10) Uiso 1.000
H H22A -0.113(3) 0.720(3) 0.605(6) 0.071(11) Uiso 1.000
H H22B -0.050(2) 0.637(3) 0.733(5) 0.056(9) Uiso 1.000
H H32A 0.030(2) 0.917(3) 0.683(5) 0.058(10) Uiso 1.000
H H32B -0.066(3) 0.894(3) 0.629(5) 0.063(10) Uiso 1.000
H H1W 0.222(3) 1.022(3) 0.994(7) 0.071(12) Uiso 1.000
H H2W 0.221(3) 1.018(3) 1.196(7) 0.078(13) Uiso 1.000

loop_
_atom_type_symbol
_atom_type_description
_atom_type_scat_dispersion_real
_atom_type_scat_dispersion_imag
_atom_type_scat_source
C C 0.0033 0.0016 'International Tables Vol C Tables 4.2.6.8 and 6.1.1.4'
H H 0.0000 0.0000 'International Tables Vol C Tables 4.2.6.8 and 6.1.1.4'
N N 0.0061 0.0033 'International Tables Vol C Tables 4.2.6.8 and 6.1.1.4'
O O 0.0106 0.0060 'International Tables Vol C Tables 4.2.6.8 and 6.1.1.4'

loop_
_geom_angle_atom_site_label_1
_geom_angle_atom_site_label_2
_geom_angle_atom_site_label_3
_geom_angle
_geom_angle_publ_flag
C11 O11A H11A 112(3) no
H1W O1W H2W 107(4) no
O31A N31 C3 118.95(19) no
O31A N31 O31B 123.6(2) no
O31B N31 C3 117.41(19) no
C12 N12 H12B 118(2) no
C12 N12 H12A 119(2) no
H12A N12 H12B 122(3) no
H22A N22 H22B 123(3) no
C12 N22 H22A 117(2) no
C12 N22 H22B 120(2) no
H32A N32 H32B 117(3) no
C12 N32 H32B 122(3) no
C12 N32 H32A 120(2) no
C2 C1 C6 120.6(2) no
C6 C1 C11 118.9(2) no
C2 C1 C11 120.35(19) no
C3 C2 C21 122.30(18) no
C1 C2 C3 115.93(18) no
C1 C2 C21 121.77(18) no
C2 C3 C4 123.5(2) no
N31 C3 C4 116.29(19) no
N31 C3 C2 120.22(18) no
C3 C4 C5 119.3(2) no
C4 C5 C6 119.0(2) no
C1 C6 C5 121.5(2) no
O11A C11 O11B 123.6(2) no
O11A C11 C1 113.95(19) no
O11B C11 C1 122.4(2) no
O21A C21 C2 118.40(18) no
O21B C21 C2 115.60(17) no
O21A C21 O21B 126.01(19) no
C3 C4 H4 120.00 no
C5 C4 H4 120.00 no
C6 C5 H5 121.00 no
C4 C5 H5 121.00 no
C5 C6 H6 119.00 no
C1 C6 H6 119.00 no
N12 C12 N22 120.6(2) no
N12 C12 N32 119.4(2) no
N22 C12 N32 120.0(2) no

loop_
_geom_bond_atom_site_label_1
_geom_bond_atom_site_label_2
_geom_bond_distance
_geom_bond_publ_flag
O11A C11 1.310(3) no
O11B C11 1.213(3) no
O21A C21 1.247(2) no
O21B C21 1.253(2) no
O31A N31 1.225(3) no
O31B N31 1.224(3) no
O11A H11A 0.89(4) no
O1W H1W 0.88(5) no
O1W H2W 0.85(5) no
N31 C3 1.467(3) no
N12 C12 1.325(3) no
N22 C12 1.324(3) no
N32 C12 1.318(3) no
N12 H12B 0.85(4) no
N12 H12A 0.91(4) no
N22 H22B 0.87(4) no
N22 H22A 0.91(4) no
N32 H32B 0.85(4) no
N32 H32A 0.83(3) no
C1 C6 1.395(3) no
C1 C11 1.491(3) no
C1 C2 1.405(3) no
C2 C3 1.393(3) no
C2 C21 1.531(3) no
C3 C4 1.391(3) no
C4 C5 1.376(3) no
C5 C6 1.381(3) no
C4 H4 0.9500 no
C5 H5 0.9500 no
C6 H6 0.9500 no

loop_
_geom_hbond_atom_site_label_D
_geom_hbond_atom_site_label_H
_geom_hbond_atom_site_label_A
_geom_hbond_site_symmetry_A
_geom_hbond_distance_DH
_geom_hbond_distance_HA
_geom_hbond_distance_DA
_geom_hbond_angle_DHA
_geom_hbond_publ_flag
O1W H1W O21B . 0.88(5) 1.90(5) 2.777(3) 176(3) yes
O1W H2W O21A 1_556 0.85(5) 1.91(5) 2.764(3) 173(4) yes
O11A H11A O1W 4_574 0.89(4) 1.65(4) 2.528(3) 169(4) yes
N12 H12A O21A 4_565 0.91(4) 2.06(4) 2.946(3) 167(3) yes
N12 H12B O21B . 0.85(4) 2.58(4) 3.286(3) 141(3) yes
N12 H12B O31A . 0.85(4) 2.51(3) 2.964(3) 114(3) yes
N22 H22A O11B 3_576 0.91(4) 1.96(4) 2.846(3) 162(3) yes
N22 H22B O21B 2_546 0.87(4) 2.54(3) 3.183(3) 132(3) yes
N32 H32A O21B . 0.83(3) 2.11(3) 2.905(3) 162(3) yes
N32 H32B O11B 3_576 0.85(4) 2.51(4) 3.152(3) 134(3) yes
N32 H32B O21A 3_576 0.85(4) 2.30(4) 3.048(3) 148(3) yes
C4 H4 O11A 2_646 0.9500 2.5800 3.420(3) 148.00 no
C6 H6 O11A . 0.9500 2.3600 2.706(3) 101.00 no
C6 H6 O31B 2_656 0.9500 2.4600 3.179(3) 132.00 no

loop_
_geom_torsion_atom_site_label_1
_geom_torsion_atom_site_label_2
_geom_torsion_atom_site_label_3
_geom_torsion_atom_site_label_4
_geom_torsion
_geom_torsion_publ_flag
O31A N31 C3 C2 -28.2(3) no
O31A N31 C3 C4 152.5(2) no
O31B N31 C3 C2 151.2(2) no
O31B N31 C3 C4 -28.0(3) no
C6 C1 C2 C3 -4.2(3) no
C6 C1 C2 C21 174.8(2) no
C11 C1 C2 C3 172.36(18) no
C11 C1 C2 C21 -8.7(3) no
C2 C1 C6 C5 1.2(4) no
C11 C1 C6 C5 -175.4(2) no
C2 C1 C11 O11A 173.34(19) no
C2 C1 C11 O11B -8.8(3) no
C6 C1 C11 O11A -10.1(3) no
C6 C1 C11 O11B 167.8(2) no
C1 C2 C3 N31 -175.49(18) no
C1 C2 C3 C4 3.7(3) no
C21 C2 C3 N31 5.6(3) no
C21 C2 C3 C4 -175.3(2) no
C1 C2 C21 O21A 101.2(2) no
C1 C2 C21 O21B -79.2(3) no
C3 C2 C21 O21A -79.9(3) no
C3 C2 C21 O21B 99.7(2) no
N31 C3 C4 C5 179.1(2) no
C2 C3 C4 C5 -0.1(4) no
C3 C4 C5 C6 -3.1(4) no
C4 C5 C6 C1 2.5(4) no
